data_4338617
loop_
_publ_author_name
'Anwar, Muhammad Usman'
'Lan, Yanhua'
'Beltran, Lianne M. C.'
'Cl\'erac, Rodolphe'
'Pfirrmann, Sven'
'Anson, Christopher E.'
'Powell, Annie K.'

_publ_section_title
;
 In Situ Ligand Transformation in the Synthesis of Manganese Complexes:
 Mono-, Tri- and a Barrel-shaped Tetradeca-nuclear Mn^II^~14~ Aggregate
;
_journal_coden_ASTM INOCAJ
_journal_issue 12
_journal_name_full 'Inorganic Chemistry'
_journal_page_first 5177
_journal_page_last 5186
_journal_paper_doi 10.1021/ic9001048
_journal_volume 48
_journal_year 2009
_chemical_formula_sum 'C13 H16 Cl Mn N6 O3'
_chemical_formula_weight 394.71
_space_group_IT_number 19
_symmetry_cell_setting orthorhombic
_symmetry_space_group_name_Hall 'P 2ac 2ab'
_symmetry_space_group_name_H-M 'P 21 21 21'
_atom_sites_solution_hydrogens geom
_atom_sites_solution_primary direct
_atom_sites_solution_secondary difmap
_audit_creation_method SHELXL-97
_cell_angle_alpha 90.00
_cell_angle_beta 90.00
_cell_angle_gamma 90.00
_cell_formula_units_Z 4
_cell_length_a 6.9857(4)
_cell_length_b 11.7814(7)
_cell_length_c 18.9519(11)
_cell_measurement_reflns_used 7740
_cell_measurement_temperature 100(2)
_cell_measurement_theta_max 27.95
_cell_measurement_theta_min 2.76
_cell_volume 1559.77(16)
_computing_cell_refinement 'SMART-NT 5.6 (Bruker AXS Inc., 2005)'
_computing_data_collection 'SMART-NT 5.6 (Bruker AXS Inc., 2005)'
_computing_data_reduction 'SAINT+ 6.45 (Bruker AXS Inc., 2003)'
_computing_molecular_graphics 'SHELXTL 6.14 (BrukerAXS Inc., 2003)'
_computing_publication_material 'SHELXTL 6.14 (BrukerAXS Inc., 2003)'
_computing_structure_refinement 'SHELXTL 6.14 (BrukerAXS Inc., 2003)'
_computing_structure_solution 'SHELXTL 6.14 (BrukerAXS Inc., 2003)'
_diffrn_ambient_temperature 100(2)
_diffrn_detector_area_resol_mean 8.333
_diffrn_measured_fraction_theta_full 0.994
_diffrn_measured_fraction_theta_max 0.950
_diffrn_measurement_device_type 'Bruker SMART Apex'
_diffrn_measurement_method 'CCD area detector'
_diffrn_radiation_monochromator graphite
_diffrn_radiation_source 'rotating anode'
_diffrn_radiation_type MoK\a
_diffrn_radiation_wavelength 0.71073
_diffrn_reflns_av_R_equivalents 0.0188
_diffrn_reflns_av_sigmaI/netI 0.0228
_diffrn_reflns_limit_h_max 8
_diffrn_reflns_limit_h_min -8
_diffrn_reflns_limit_k_max 15
_diffrn_reflns_limit_k_min -11
_diffrn_reflns_limit_l_max 24
_diffrn_reflns_limit_l_min -24
_diffrn_reflns_number 7872
_diffrn_reflns_theta_full 25.00
_diffrn_reflns_theta_max 27.96
_diffrn_reflns_theta_min 2.15
_exptl_absorpt_coefficient_mu 1.044
_exptl_absorpt_correction_T_max 0.894
_exptl_absorpt_correction_T_min 0.742
_exptl_absorpt_correction_type multi-scan
_exptl_absorpt_process_details 'SADABS (Bruker AXS Inc., 2005)'
_exptl_crystal_colour black
_exptl_crystal_density_diffrn 1.681
_exptl_crystal_density_method 'not measured'
_exptl_crystal_description block
_exptl_crystal_F_000 808
_exptl_crystal_size_max 0.31
_exptl_crystal_size_mid 0.16
_exptl_crystal_size_min 0.12
_refine_diff_density_max 0.426
_refine_diff_density_min -0.318
_refine_diff_density_rms 0.064
_refine_ls_abs_structure_details 'Flack H D (1983), Acta Cryst. A39, 876-881'
_refine_ls_abs_structure_Flack 0.004(18)
_refine_ls_extinction_method none
_refine_ls_goodness_of_fit_ref 1.050
_refine_ls_hydrogen_treatment mixed
_refine_ls_matrix_type full
_refine_ls_number_parameters 233
_refine_ls_number_reflns 3473
_refine_ls_number_restraints 0
_refine_ls_restrained_S_all 1.050
_refine_ls_R_factor_all 0.0301
_refine_ls_R_factor_gt 0.0294
_refine_ls_shift/su_max 0.002
_refine_ls_shift/su_mean 0.000
_refine_ls_structure_factor_coef Fsqd
_refine_ls_weighting_details 'calc w=1/[\s^2^(Fo^2^)+(0.0329P)^2^+1.5273P] where P=(Fo^2^+2Fc^2^)/3'
_refine_ls_weighting_scheme calc
_refine_ls_wR_factor_gt 0.0713
_refine_ls_wR_factor_ref 0.0716
_reflns_number_gt 3412
_reflns_number_total 3473
_reflns_threshold_expression >2sigma(I)
_cod_data_source_file ic9001048_si_001.cif
_cod_data_source_block dhb130
_cod_database_code 4338617

loop_
_symmetry_equiv_pos_as_xyz
'x, y, z'
'-x+1/2, -y, z+1/2'
'-x, y+1/2, -z+1/2'
'x+1/2, -y+1/2, -z'

loop_
_atom_site_label
_atom_site_type_symbol
_atom_site_fract_x
_atom_site_fract_y
_atom_site_fract_z
_atom_site_U_iso_or_equiv
_atom_site_adp_type
_atom_site_occupancy
_atom_site_symmetry_multiplicity
_atom_site_calc_flag
_atom_site_refinement_flags
Mn1 Mn 0.21011(5) 0.50846(3) 0.120507(16) 0.01297(9) Uani 1 1 d .
Cl1 Cl -0.12884(8) 0.57869(5) 0.08612(3) 0.01805(12) Uani 1 1 d .
O1 O 0.1234(3) 0.43523(14) 0.20231(8) 0.0169(3) Uani 1 1 d .
O2 O 0.0643(3) 0.30303(15) 0.28037(9) 0.0206(4) Uani 1 1 d .
C1 C 0.1071(3) 0.3298(2) 0.21950(12) 0.0147(4) Uani 1 1 d .
C2 C 0.1411(4) 0.2396(2) 0.16509(12) 0.0162(5) Uani 1 1 d .
C3 C 0.1328(4) 0.1274(2) 0.18974(12) 0.0183(5) Uani 1 1 d .
H3A H 0.1092 0.1141 0.2384 0.022 Uiso 1 1 calc R
C4 C 0.1579(4) 0.0358(2) 0.14541(13) 0.0197(5) Uani 1 1 d .
H4A H 0.1483 -0.0395 0.1630 0.024 Uiso 1 1 calc R
C5 C 0.1980(4) 0.0554(2) 0.07394(13) 0.0208(5) Uani 1 1 d .
H5A H 0.2175 -0.0069 0.0430 0.025 Uiso 1 1 calc R
C6 C 0.2092(4) 0.1648(2) 0.04851(12) 0.0177(4) Uani 1 1 d .
H6A H 0.2385 0.1769 0.0001 0.021 Uiso 1 1 calc R
C7 C 0.1781(3) 0.25881(19) 0.09260(12) 0.0145(4) Uani 1 1 d .
N1 N 0.1886(3) 0.37074(16) 0.06303(10) 0.0139(4) Uani 1 1 d .
N2 N 0.1795(3) 0.36999(17) -0.00587(10) 0.0156(4) Uani 1 1 d .
C8 C 0.2112(4) 0.46037(19) -0.04554(11) 0.0158(4) Uani 1 1 d .
C9 C 0.1750(3) 0.43875(19) -0.11930(13) 0.0184(5) Uani 1 1 d .
N3 N 0.1426(4) 0.4223(2) -0.17745(11) 0.0260(5) Uani 1 1 d .
C10 C 0.2791(4) 0.5737(2) -0.02597(11) 0.0153(4) Uani 1 1 d .
N4 N 0.3133(3) 0.64719(18) -0.07859(11) 0.0181(4) Uani 1 1 d .
H41 H 0.308(4) 0.623(3) -0.1203(16) 0.022 Uiso 1 1 d .
H42 H 0.354(5) 0.708(3) -0.0699(16) 0.022 Uiso 1 1 d .
N5 N 0.3066(3) 0.59869(16) 0.04076(10) 0.0155(4) Uani 1 1 d .
C11 C 0.3610(4) 0.7165(2) 0.05903(12) 0.0175(5) Uani 1 1 d .
H11A H 0.2549 0.7689 0.0474 0.021 Uiso 1 1 calc R
H11B H 0.4751 0.7395 0.0316 0.021 Uiso 1 1 calc R
C12 C 0.4046(4) 0.7220(2) 0.13748(12) 0.0171(5) Uani 1 1 d .
H12A H 0.5336 0.6906 0.1469 0.020 Uiso 1 1 calc R
H12B H 0.4022 0.8019 0.1537 0.020 Uiso 1 1 calc R
N6 N 0.2581(3) 0.65516(17) 0.17561(10) 0.0161(4) Uani 1 1 d .
H61 H 0.295(5) 0.638(2) 0.2165(16) 0.019 Uiso 1 1 d .
H62 H 0.153(5) 0.694(3) 0.1798(16) 0.019 Uiso 1 1 d .
O3 O 0.5162(3) 0.46054(17) 0.14760(10) 0.0245(4) Uani 1 1 d .
H3 H 0.597(5) 0.486(3) 0.1294(18) 0.037 Uiso 1 1 d .
C13 C 0.5918(5) 0.3848(3) 0.19729(19) 0.0414(8) Uani 1 1 d .
H13A H 0.5002 0.3748 0.2360 0.062 Uiso 1 1 calc R
H13B H 0.7121 0.4152 0.2160 0.062 Uiso 1 1 calc R
H13C H 0.6159 0.3114 0.1747 0.062 Uiso 1 1 calc R

loop_
_atom_site_aniso_label
_atom_site_aniso_U_11
_atom_site_aniso_U_22
_atom_site_aniso_U_33
_atom_site_aniso_U_23
_atom_site_aniso_U_13
_atom_site_aniso_U_12
Mn1 0.01806(16) 0.01207(15) 0.00877(14) 0.00055(13) 0.00146(13) -0.00112(14)
Cl1 0.0175(2) 0.0178(3) 0.0189(3) 0.0008(2) 0.0001(2) 0.0007(2)
O1 0.0234(8) 0.0151(8) 0.0121(7) 0.0005(6) 0.0030(7) -0.0012(7)
O2 0.0337(10) 0.0170(8) 0.0113(7) 0.0004(6) 0.0018(7) -0.0020(7)
C1 0.0132(11) 0.0179(11) 0.0131(10) -0.0001(9) -0.0008(9) -0.0002(9)
C2 0.0158(11) 0.0172(11) 0.0155(11) -0.0006(9) 0.0007(9) -0.0004(9)
C3 0.0203(11) 0.0191(11) 0.0155(10) 0.0021(9) 0.0022(10) -0.0015(10)
C4 0.0235(13) 0.0136(10) 0.0221(11) 0.0024(9) 0.0007(9) 0.0007(9)
C5 0.0245(12) 0.0168(11) 0.0211(11) -0.0044(9) 0.0034(10) -0.0010(10)
C6 0.0203(11) 0.0182(11) 0.0145(10) -0.0032(8) 0.0023(10) 0.0017(10)
C7 0.0108(11) 0.0158(10) 0.0169(10) 0.0011(9) 0.0000(9) -0.0003(8)
N1 0.0158(10) 0.0150(9) 0.0110(8) -0.0005(7) 0.0024(7) -0.0016(8)
N2 0.0160(10) 0.0193(9) 0.0116(8) -0.0003(7) 0.0015(7) 0.0010(8)
C8 0.0180(10) 0.0183(10) 0.0112(9) -0.0010(8) 0.0027(9) -0.0007(10)
C9 0.0204(12) 0.0178(10) 0.0171(11) 0.0032(9) 0.0019(9) -0.0018(9)
N3 0.0321(12) 0.0307(12) 0.0152(10) -0.0008(9) -0.0003(9) -0.0038(10)
C10 0.0130(10) 0.0193(11) 0.0135(10) 0.0010(8) 0.0001(9) 0.0011(10)
N4 0.0274(11) 0.0156(9) 0.0114(9) 0.0002(7) 0.0014(8) -0.0023(9)
N5 0.0194(10) 0.0147(9) 0.0124(8) 0.0016(7) -0.0006(8) -0.0026(8)
C11 0.0215(11) 0.0165(11) 0.0147(11) 0.0011(9) 0.0006(9) -0.0028(10)
C12 0.0209(12) 0.0158(10) 0.0146(11) -0.0003(8) 0.0004(9) -0.0026(9)
N6 0.0228(12) 0.0152(9) 0.0104(8) 0.0004(7) 0.0008(8) 0.0005(8)
O3 0.0206(9) 0.0277(10) 0.0252(9) 0.0106(8) -0.0005(8) 0.0007(8)
C13 0.0276(16) 0.0443(19) 0.052(2) 0.0289(16) -0.0106(14) -0.0009(14)

loop_
_atom_type_symbol
_atom_type_description
_atom_type_scat_dispersion_real
_atom_type_scat_dispersion_imag
_atom_type_scat_source
C C 0.0033 0.0016 'International Tables Vol C Tables 4.2.6.8 and 6.1.1.4'
H H 0.0000 0.0000 'International Tables Vol C Tables 4.2.6.8 and 6.1.1.4'
N N 0.0061 0.0033 'International Tables Vol C Tables 4.2.6.8 and 6.1.1.4'
O O 0.0106 0.0060 'International Tables Vol C Tables 4.2.6.8 and 6.1.1.4'
Cl Cl 0.1484 0.1585 'International Tables Vol C Tables 4.2.6.8 and 6.1.1.4'
Mn Mn 0.3368 0.7283 'International Tables Vol C Tables 4.2.6.8 and 6.1.1.4'

loop_
_geom_angle_atom_site_label_1
_geom_angle_atom_site_label_2
_geom_angle_atom_site_label_3
_geom_angle
O1 Mn1 N1 93.09(7)
O1 Mn1 N5 174.19(8)
N1 Mn1 N5 92.68(8)
O1 Mn1 N6 91.12(7)
N1 Mn1 N6 174.30(9)
N5 Mn1 N6 83.08(8)
O1 Mn1 O3 90.17(7)
N1 Mn1 O3 89.55(8)
N5 Mn1 O3 89.17(8)
N6 Mn1 O3 86.58(8)
O1 Mn1 Cl1 93.42(6)
N1 Mn1 Cl1 93.12(6)
N5 Mn1 Cl1 86.97(6)
N6 Mn1 Cl1 90.47(6)
O3 Mn1 Cl1 175.41(5)
C1 O1 Mn1 132.92(15)
O2 C1 O1 120.3(2)
O2 C1 C2 120.0(2)
O1 C1 C2 119.7(2)
C3 C2 C7 118.7(2)
C3 C2 C1 115.6(2)
C7 C2 C1 125.6(2)
C4 C3 C2 122.0(2)
C4 C3 H3A 119.0
C2 C3 H3A 119.0
C3 C4 C5 119.1(2)
C3 C4 H4A 120.5
C5 C4 H4A 120.5
C6 C5 C4 120.2(2)
C6 C5 H5A 119.9
C4 C5 H5A 119.9
C5 C6 C7 121.4(2)
C5 C6 H6A 119.3
C7 C6 H6A 119.3
C6 C7 C2 118.7(2)
C6 C7 N1 119.0(2)
C2 C7 N1 122.3(2)
N2 N1 C7 112.43(18)
N2 N1 Mn1 124.36(15)
C7 N1 Mn1 123.21(14)
N1 N2 C8 123.7(2)
N2 C8 C9 112.3(2)
N2 C8 C10 130.1(2)
C9 C8 C10 117.57(19)
N3 C9 C8 178.6(3)
N5 C10 N4 123.0(2)
N5 C10 C8 119.7(2)
N4 C10 C8 117.24(19)
C10 N4 H41 118(2)
C10 N4 H42 120(2)
H41 N4 H42 121(3)
C10 N5 C11 118.26(19)
C10 N5 Mn1 124.68(16)
C11 N5 Mn1 114.53(14)
N5 C11 C12 108.73(19)
N5 C11 H11A 109.9
C12 C11 H11A 109.9
N5 C11 H11B 109.9
C12 C11 H11B 109.9
H11A C11 H11B 108.3
N6 C12 C11 108.4(2)
N6 C12 H12A 110.0
C11 C12 H12A 110.0
N6 C12 H12B 110.0
C11 C12 H12B 110.0
H12A C12 H12B 108.4
C12 N6 Mn1 108.27(14)
C12 N6 H61 111(2)
Mn1 N6 H61 109(2)
C12 N6 H62 110(2)
Mn1 N6 H62 111(2)
H61 N6 H62 108(3)
C13 O3 Mn1 131.72(18)
C13 O3 H3 107(3)
Mn1 O3 H3 121(3)
O3 C13 H13A 109.5
O3 C13 H13B 109.5
H13A C13 H13B 109.5
O3 C13 H13C 109.5
H13A C13 H13C 109.5
H13B C13 H13C 109.5

loop_
_geom_bond_atom_site_label_1
_geom_bond_atom_site_label_2
_geom_bond_distance
Mn1 O1 1.8747(16)
Mn1 N1 1.9601(19)
Mn1 N5 1.9668(19)
Mn1 N6 2.047(2)
Mn1 O3 2.2702(19)
Mn1 Cl1 2.5915(7)
O1 C1 1.289(3)
O2 C1 1.233(3)
C1 C2 1.500(3)
C2 C3 1.404(3)
C2 C7 1.416(3)
C3 C4 1.378(3)
C3 H3A 0.9500
C4 C5 1.402(3)
C4 H4A 0.9500
C5 C6 1.378(3)
C5 H5A 0.9500
C6 C7 1.404(3)
C6 H6A 0.9500
C7 N1 1.435(3)
N1 N2 1.307(3)
N2 C8 1.322(3)
C8 C9 1.443(3)
C8 C10 1.464(3)
C9 N3 1.141(3)
C10 N5 1.313(3)
C10 N4 1.342(3)
N4 H41 0.84(3)
N4 H42 0.79(3)
N5 C11 1.480(3)
C11 C12 1.519(3)
C11 H11A 0.9900
C11 H11B 0.9900
C12 N6 1.480(3)
C12 H12A 0.9900
C12 H12B 0.9900
N6 H61 0.84(3)
N6 H62 0.87(3)
O3 C13 1.401(3)
O3 H3 0.73(4)
C13 H13A 0.9800
C13 H13B 0.9800
C13 H13C 0.9800

loop_
_geom_hbond_atom_site_label_D
_geom_hbond_atom_site_label_H
_geom_hbond_atom_site_label_A
_geom_hbond_distance_DH
_geom_hbond_distance_HA
_geom_hbond_distance_DA
_geom_hbond_angle_DHA
_geom_hbond_site_symmetry_A
N4 H41 O2 0.84(3) 2.26(3) 2.867(3) 129(3) 2_564
N4 H42 Cl1 0.79(3) 2.53(3) 3.258(2) 153(3) 4_565
N6 H61 N3 0.84(3) 2.18(3) 3.012(3) 172(3) 2_565
N6 H62 O2 0.87(3) 2.12(3) 2.967(3) 163(3) 3
O3 H3 Cl1 0.73(4) 2.35(4) 3.073(2) 172(4) 1_655
